data_1556221
loop_
_publ_author_name
'Ma, Shuang-Gang'
'Gao, Rong-Mei'
'Li, Yu-Huan'
'Jiang, Jian-Dong'
'Gong, Ning-Bo'
'Li, Li'
'L\"u, Yang'
'Tang, Wen-Zhao'
'Liu, Yun-Bao'
'Qu, Jing'
'L\"u, Hai-Ning'
'Li, Yong'
'Yu, Shi-Shan'

_publ_section_title
;
 Antiviral spirooliganones A and B with unprecedented skeletons from the
 roots of Illicium oligandrum.
;
_journal_issue 17
_journal_name_full 'Organic letters'
_journal_page_first 4450
_journal_page_last 4453
_journal_paper_doi 10.1021/ol401992s
_journal_volume 15
_journal_year 2013
_chemical_absolute_configuration ad
_chemical_formula_moiety 'C32 H37 Br O5'
_chemical_formula_sum 'C32 H37 Br O5'
_chemical_formula_weight 581.53
_space_group_crystal_system triclinic
_space_group_IT_number 1
_space_group_name_Hall 'P 1'
_space_group_name_H-M_alt 'P 1'
_atom_sites_solution_hydrogens geom
_atom_sites_solution_primary direct
_atom_sites_solution_secondary difmap
_audit_creation_date 2013-01-23
_audit_creation_method
;
  Olex2 1.1
  (compiled 2011.02.15 svn.r1672, GUI svn.r3494)
;
_cell_angle_alpha 90.307(12)
_cell_angle_beta 91.544(12)
_cell_angle_gamma 99.152(11)
_cell_formula_units_Z 1
_cell_length_a 5.9898(8)
_cell_length_b 9.7098(13)
_cell_length_c 12.2465(18)
_cell_measurement_reflns_used 6689
_cell_measurement_temperature 104.0
_cell_measurement_theta_max 71.7195
_cell_measurement_theta_min 3.6066
_cell_volume 702.90(17)
_computing_cell_refinement
;
CrysAlisPro, Agilent Technologies,
Version 1.171.35.11 (release 16-05-2011 CrysAlis171 .NET)
(compiled May 16 2011,17:55:39)
;
_computing_data_collection
;
CrysAlisPro, Agilent Technologies,
Version 1.171.35.11 (release 16-05-2011 CrysAlis171 .NET)
(compiled May 16 2011,17:55:39)
;
_computing_data_reduction
;
CrysAlisPro, Agilent Technologies,
Version 1.171.35.11 (release 16-05-2011 CrysAlis171 .NET)
(compiled May 16 2011,17:55:39)
;
_computing_molecular_graphics
;
O. V. Dolomanov, L. J. Bourhis, R. J. Gildea, J. A. K. Howard and H. Puschmann,
OLEX2: a complete structure solution, refinement and analysis program.
J. Appl. Cryst. (2009). 42, 339-341.
;
_computing_publication_material
;
O. V. Dolomanov, L. J. Bourhis, R. J. Gildea, J. A. K. Howard and H. Puschmann,
OLEX2: a complete structure solution, refinement and analysis program.
J. Appl. Cryst. (2009). 42, 339-341.
;
_computing_structure_refinement 'SHELXL-97 (Sheldrick, 1997)'
_computing_structure_solution 'A short history of SHELX (Sheldrick, 2007)/Bruker'
_diffrn_ambient_temperature 104.0
_diffrn_detector_area_resol_mean 16.0971
_diffrn_measured_fraction_theta_full 0.979
_diffrn_measured_fraction_theta_max 0.979
_diffrn_measurement_details
;
#__ type_ start__ end____ width___ exp.time_
  1 omega  -24.00   28.00   1.0000    1.5000
omega____ theta____ kappa____ phi______ frames
    -        0.0000  -77.0000  120.0000 52

#__ type_ start__ end____ width___ exp.time_
  2 omega  -68.00  -38.00   1.0000    1.5000
omega____ theta____ kappa____ phi______ frames
    -        0.0000  -77.0000  120.0000 30

#__ type_ start__ end____ width___ exp.time_
  3 omega  -37.00  -12.00   1.0000    1.5000
omega____ theta____ kappa____ phi______ frames
    -       22.0000  130.0000   83.0000 25

#__ type_ start__ end____ width___ exp.time_
  4 omega   -2.00   23.00   1.0000    2.0000
omega____ theta____ kappa____ phi______ frames
    -       38.0000   96.0000   45.0000 25

#__ type_ start__ end____ width___ exp.time_
  5 omega -100.00  -66.00   1.0000    2.0000
omega____ theta____ kappa____ phi______ frames
    -      -42.5000  -77.0000  -60.0000 34

#__ type_ start__ end____ width___ exp.time_
  6 omega  -46.00  -15.00   1.0000    2.0000
omega____ theta____ kappa____ phi______ frames
    -      -42.5000  -77.0000  -60.0000 31

#__ type_ start__ end____ width___ exp.time_
  7 omega  -89.00    2.00   1.0000    2.0000
omega____ theta____ kappa____ phi______ frames
    -      -42.5000  125.0000 -150.0000 91

#__ type_ start__ end____ width___ exp.time_
  8 omega -112.00  -75.00   1.0000    2.0000
omega____ theta____ kappa____ phi______ frames
    -      -42.5000  -77.0000 -150.0000 37

#__ type_ start__ end____ width___ exp.time_
  9 omega -113.00  -87.00   1.0000    2.0000
omega____ theta____ kappa____ phi______ frames
    -      -42.5000  -77.0000  150.0000 26

#__ type_ start__ end____ width___ exp.time_
 10 omega  -37.00  -12.00   1.0000    2.0000
omega____ theta____ kappa____ phi______ frames
    -      -42.5000  -77.0000 -150.0000 25

#__ type_ start__ end____ width___ exp.time_
 11 omega  -39.00  -14.00   1.0000    2.0000
omega____ theta____ kappa____ phi______ frames
    -      -42.5000  -77.0000    0.0000 25

#__ type_ start__ end____ width___ exp.time_
 12 omega  -53.00   21.00   1.0000    2.0000
omega____ theta____ kappa____ phi______ frames
    -      -42.5000   45.0000 -120.0000 74

#__ type_ start__ end____ width___ exp.time_
 13 omega  -39.00  -14.00   1.0000    2.0000
omega____ theta____ kappa____ phi______ frames
    -      -42.5000  -77.0000  150.0000 25

#__ type_ start__ end____ width___ exp.time_
 14 omega   11.00   36.00   1.0000    2.0000
omega____ theta____ kappa____ phi______ frames
    -       46.0000   86.0000   82.0000 25

#__ type_ start__ end____ width___ exp.time_
 15 omega   17.00   42.00   1.0000    2.0000
omega____ theta____ kappa____ phi______ frames
    -       50.0000   82.0000  126.0000 25

#__ type_ start__ end____ width___ exp.time_
 16 omega   26.00  100.00   1.0000    2.0000
omega____ theta____ kappa____ phi______ frames
    -       54.0000   79.0000   60.0000 74

#__ type_ start__ end____ width___ exp.time_
 17 omega   21.00   46.00   1.0000    2.0000
omega____ theta____ kappa____ phi______ frames
    -       54.0000   82.0000   12.0000 25

#__ type_ start__ end____ width___ exp.time_
 18 omega   20.00   45.00   1.0000    2.0000
omega____ theta____ kappa____ phi______ frames
    -       54.0000   84.0000  -64.0000 25

#__ type_ start__ end____ width___ exp.time_
 19 omega   21.00   47.00   1.0000    2.0000
omega____ theta____ kappa____ phi______ frames
    -       54.0000   82.0000 -115.0000 26

#__ type_ start__ end____ width___ exp.time_
 20 omega  -14.00   81.00   1.0000    2.0000
omega____ theta____ kappa____ phi______ frames
    -       56.0000  -77.0000  -30.0000 95

#__ type_ start__ end____ width___ exp.time_
 21 omega   -7.00   78.00   1.0000    2.0000
omega____ theta____ kappa____ phi______ frames
    -       56.0000  -77.0000   90.0000 85

#__ type_ start__ end____ width___ exp.time_
 22 omega   31.00  126.00   1.0000    2.0000
omega____ theta____ kappa____ phi______ frames
    -       58.0000   75.0000 -151.0000 95

#__ type_ start__ end____ width___ exp.time_
 23 omega   30.00   89.00   1.0000    2.0000
omega____ theta____ kappa____ phi______ frames
    -       58.0000   77.0000  -62.0000 59

#__ type_ start__ end____ width___ exp.time_
 24 omega   33.00   69.00   1.0000    2.0000
omega____ theta____ kappa____ phi______ frames
    -       58.0000   72.0000  118.0000 36

#__ type_ start__ end____ width___ exp.time_
 25 omega   28.00   98.00   1.0000    2.0000
omega____ theta____ kappa____ phi______ frames
    -       58.0000   77.0000    1.0000 70

#__ type_ start__ end____ width___ exp.time_
 26 omega   39.00   88.00   1.0000    2.0000
omega____ theta____ kappa____ phi______ frames
    -       58.0000   66.0000  164.0000 49

#__ type_ start__ end____ width___ exp.time_
 27 omega   92.00  128.00   1.0000    2.0000
omega____ theta____ kappa____ phi______ frames
    -       58.0000   77.0000  -62.0000 36

#__ type_ start__ end____ width___ exp.time_
 28 omega   59.00   89.00   1.0000    4.0000
omega____ theta____ kappa____ phi______ frames
    -      112.0000  -88.0000   59.0000 30

#__ type_ start__ end____ width___ exp.time_
 29 omega   83.00  178.00   1.0000    4.0000
omega____ theta____ kappa____ phi______ frames
    -      112.0000   77.0000  120.0000 95

#__ type_ start__ end____ width___ exp.time_
 30 omega   82.00  145.00   1.0000    4.0000
omega____ theta____ kappa____ phi______ frames
    -      112.0000   77.0000  150.0000 63

#__ type_ start__ end____ width___ exp.time_
 31 omega  124.00  171.00   1.0000    4.0000
omega____ theta____ kappa____ phi______ frames
    -      112.0000   77.0000   30.0000 47

#__ type_ start__ end____ width___ exp.time_
 32 omega   43.00  113.00   1.0000    4.0000
omega____ theta____ kappa____ phi______ frames
    -      112.0000 -127.0000  174.0000 70

#__ type_ start__ end____ width___ exp.time_
 33 omega   82.00  107.00   1.0000    4.0000
omega____ theta____ kappa____ phi______ frames
    -      112.0000   77.0000   30.0000 25

#__ type_ start__ end____ width___ exp.time_
 34 omega   57.00  111.00   1.0000    4.0000
omega____ theta____ kappa____ phi______ frames
    -      112.0000 -102.0000  -24.0000 54

#__ type_ start__ end____ width___ exp.time_
 35 omega   89.00  173.00   1.0000    4.0000
omega____ theta____ kappa____ phi______ frames
    -      112.0000   45.0000  -60.0000 84

#__ type_ start__ end____ width___ exp.time_
 36 omega   82.00  173.00   1.0000    4.0000
omega____ theta____ kappa____ phi______ frames
    -      112.0000   77.0000   90.0000 91

#__ type_ start__ end____ width___ exp.time_
 37 omega  126.00  172.00   1.0000    4.0000
omega____ theta____ kappa____ phi______ frames
    -      112.0000  111.0000  150.0000 46

#__ type_ start__ end____ width___ exp.time_
 38 omega   82.00  178.00   1.0000    4.0000
omega____ theta____ kappa____ phi______ frames
    -      112.0000   77.0000 -150.0000 96

#__ type_ start__ end____ width___ exp.time_
 39 omega   82.00  174.00   1.0000    4.0000
omega____ theta____ kappa____ phi______ frames
    -      112.0000   77.0000  -30.0000 92

#__ type_ start__ end____ width___ exp.time_
 40 omega   82.00  173.00   1.0000    4.0000
omega____ theta____ kappa____ phi______ frames
    -      112.0000   77.0000 -120.0000 91

#__ type_ start__ end____ width___ exp.time_
 41 omega  149.00  176.00   1.0000    4.0000
omega____ theta____ kappa____ phi______ frames
    -      112.0000   77.0000   60.0000 27

#__ type_ start__ end____ width___ exp.time_
 42 omega   82.00  145.00   1.0000    4.0000
omega____ theta____ kappa____ phi______ frames
    -      112.0000   77.0000   60.0000 63

#__ type_ start__ end____ width___ exp.time_
 43 omega   82.00  175.00   1.0000    4.0000
omega____ theta____ kappa____ phi______ frames
    -      112.0000   77.0000    0.0000 93

#__ type_ start__ end____ width___ exp.time_
 44 omega  152.00  178.00   1.0000    4.0000
omega____ theta____ kappa____ phi______ frames
    -      112.0000   77.0000  -60.0000 26

#__ type_ start__ end____ width___ exp.time_
 45 omega   52.00  113.00   1.0000    4.0000
omega____ theta____ kappa____ phi______ frames
    -      112.0000  -88.0000 -175.0000 61

#__ type_ start__ end____ width___ exp.time_
 46 omega   91.00  123.00   1.0000    4.0000
omega____ theta____ kappa____ phi______ frames
    -      112.0000   45.0000   60.0000 32

#__ type_ start__ end____ width___ exp.time_
 47 omega   82.00  108.00   1.0000    4.0000
omega____ theta____ kappa____ phi______ frames
    -      112.0000   77.0000  -60.0000 26

#__ type_ start__ end____ width___ exp.time_
 48 omega   83.00  175.00   1.0000    4.0000
omega____ theta____ kappa____ phi______ frames
    -      112.0000   77.0000 -180.0000 92
;
_diffrn_measurement_device_type 'Xcalibur, Eos, Gemini'
_diffrn_measurement_method '\w scans'
_diffrn_orient_matrix_UB_11 0.0021273000
_diffrn_orient_matrix_UB_12 0.1449370000
_diffrn_orient_matrix_UB_13 0.0521280000
_diffrn_orient_matrix_UB_21 -0.1181872000
_diffrn_orient_matrix_UB_22 -0.0689766000
_diffrn_orient_matrix_UB_23 0.1006147000
_diffrn_orient_matrix_UB_31 0.2323477000
_diffrn_orient_matrix_UB_32 -0.0075827000
_diffrn_orient_matrix_UB_33 0.0546579000
_diffrn_radiation_monochromator graphite
_diffrn_radiation_type 'Cu K\a'
_diffrn_radiation_wavelength 1.5418
_diffrn_reflns_av_R_equivalents 0.0229
_diffrn_reflns_av_unetI/netI 0.0343
_diffrn_reflns_limit_h_max 7
_diffrn_reflns_limit_h_min -7
_diffrn_reflns_limit_k_max 11
_diffrn_reflns_limit_k_min -11
_diffrn_reflns_limit_l_max 15
_diffrn_reflns_limit_l_min -15
_diffrn_reflns_number 8011
_diffrn_reflns_theta_full 71.91
_diffrn_reflns_theta_max 71.91
_diffrn_reflns_theta_min 3.61
_diffrn_source 'Enhance (Cu) X-ray Source'
_exptl_absorpt_coefficient_mu 2.308
_exptl_absorpt_correction_T_max 1.00000
_exptl_absorpt_correction_T_min 0.69097
_exptl_absorpt_correction_type multi-scan
_exptl_absorpt_process_details
;
CrysAlisPro, Agilent Technologies,
Version 1.171.35.11 (release 16-05-2011 CrysAlis171 .NET)
(compiled May 16 2011,17:55:39)
Empirical absorption correction using spherical harmonics,
 implemented in SCALE3 ABSPACK scaling algorithm.
;
_exptl_crystal_density_diffrn 1.374
_exptl_crystal_density_method 'not measured'
_exptl_crystal_F_000 304
_exptl_crystal_size_max 0.16
_exptl_crystal_size_mid 0.15
_exptl_crystal_size_min 0.04
_refine_diff_density_max 0.460
_refine_diff_density_min -0.389
_refine_diff_density_rms 0.056
_refine_ls_abs_structure_details 'Flack H D (1983), Acta Cryst. A39, 876-881'
_refine_ls_abs_structure_Flack -0.023(11)
_refine_ls_extinction_method none
_refine_ls_goodness_of_fit_ref 1.036
_refine_ls_hydrogen_treatment mixed
_refine_ls_matrix_type full
_refine_ls_number_parameters 347
_refine_ls_number_reflns 4709
_refine_ls_number_restraints 3
_refine_ls_restrained_S_all 1.035
_refine_ls_R_factor_all 0.0336
_refine_ls_R_factor_gt 0.0335
_refine_ls_shift/su_max 0.000
_refine_ls_shift/su_mean 0.000
_refine_ls_structure_factor_coef Fsqd
_refine_ls_weighting_details 'calc w=1/[\s^2^(Fo^2^)+(0.0649P)^2^+0.1794P] where P=(Fo^2^+2Fc^2^)/3'
_refine_ls_weighting_scheme calc
_refine_ls_wR_factor_gt 0.0868
_refine_ls_wR_factor_ref 0.0869
_reflns_number_gt 4697
_reflns_number_total 4709
_reflns_threshold_expression >2sigma(I)
_cod_data_source_file ol401992s_si_002.cif
_cod_data_source_block exp_1117
_cod_original_cell_volume 702.89(17)
_cod_database_code 1556221
_reflns_odcompleteness_completeness 100.00
_reflns_odcompleteness_iscentric 1
_reflns_odcompleteness_theta 66.97

loop_
_space_group_symop_id
_space_group_symop_operation_xyz
1 'x, y, z'

loop_
_atom_site_label
_atom_site_type_symbol
_atom_site_fract_x
_atom_site_fract_y
_atom_site_fract_z
_atom_site_U_iso_or_equiv
_atom_site_adp_type
_atom_site_occupancy
_atom_site_symmetry_multiplicity
_atom_site_calc_flag
_atom_site_refinement_flags
Br1 Br 0.534900(6) 0.609390(6) 0.659200(6) 0.02143(9) Uani 1 1 d .
O3 O 1.0121(4) 0.7234(2) 0.16275(16) 0.0153(4) Uani 1 1 d .
C27 C 0.9705(5) 0.6618(3) 0.3479(2) 0.0160(6) Uani 1 1 d .
C32 C 1.0375(6) 0.5869(3) 0.4369(3) 0.0198(6) Uani 1 1 d .
H32 H 1.1709 0.5459 0.4333 0.024 Uiso 1 1 calc R
O2 O 0.9462(4) 0.8798(2) -0.04641(16) 0.0160(4) Uani 1 1 d .
O5 O 1.2980(4) 0.6379(3) 0.24767(18) 0.0248(5) Uani 1 1 d .
O4 O 1.3555(4) 1.0156(2) -0.14077(16) 0.0178(4) Uani 1 1 d .
C20 C 1.3773(5) 1.0598(3) -0.4318(2) 0.0172(6) Uani 1 1 d .
C16 C 1.5292(5) 1.2475(3) -0.1989(2) 0.0195(6) Uani 1 1 d .
H16A H 1.6551 1.2490 -0.1446 0.023 Uiso 1 1 calc R
H16B H 1.5880 1.3024 -0.2628 0.023 Uiso 1 1 calc R
C19 C 1.2071(5) 0.9464(3) -0.3837(2) 0.0200(6) Uani 1 1 d .
H19A H 1.2644 0.8656 -0.3505 0.024 Uiso 1 1 calc R
H19B H 1.0566 0.9241 -0.4207 0.024 Uiso 1 1 calc R
C15 C 1.3414(6) 1.3140(3) -0.1488(2) 0.0194(6) Uani 1 1 d .
H15A H 1.4067 1.4026 -0.1115 0.023 Uiso 1 1 calc R
H15B H 1.2341 1.3351 -0.2069 0.023 Uiso 1 1 calc R
C22 C 1.6304(5) 1.0246(3) -0.2804(2) 0.0199(6) Uani 1 1 d .
H22A H 1.6012 0.9233 -0.2654 0.024 Uiso 1 1 calc R
H22B H 1.7793 1.0648 -0.2474 0.024 Uiso 1 1 calc R
C30 C 0.7159(5) 0.6326(3) 0.5331(2) 0.0172(6) Uani 1 1 d .
C23 C 1.3121(6) 1.1255(3) -0.5376(3) 0.0222(6) Uani 1 1 d .
H23 H 1.1450 1.1249 -0.5377 0.027 Uiso 1 1 calc R
C4 C 1.1223(5) 0.9730(3) 0.0117(2) 0.0146(5) Uani 1 1 d .
C17 C 1.4428(5) 1.0968(3) -0.2348(2) 0.0164(6) Uani 1 1 d .
C7 C 0.8739(6) 1.2413(3) 0.1950(2) 0.0188(6) Uani 1 1 d .
H7A H 0.8547 1.1766 0.2574 0.023 Uiso 1 1 calc R
H7B H 0.9695 1.3288 0.2206 0.023 Uiso 1 1 calc R
C31 C 0.9111(6) 0.5722(3) 0.5304(3) 0.0204(6) Uani 1 1 d .
H31 H 0.9567 0.5219 0.5912 0.024 Uiso 1 1 calc R
C8 C 0.6464(5) 1.2728(3) 0.1583(2) 0.0202(6) Uani 1 1 d .
H8 H 0.5475 1.2013 0.1200 0.024 Uiso 1 1 calc R
C10 C 1.2877(5) 0.8793(3) 0.0594(2) 0.0145(5) Uani 1 1 d .
H10A H 1.4180 0.8782 0.0115 0.017 Uiso 1 1 calc R
H10B H 1.3443 0.9114 0.1334 0.017 Uiso 1 1 calc R
C12 C 0.9778(5) 0.7354(3) -0.0356(2) 0.0150(5) Uani 1 1 d .
C13 C 1.0902(6) 0.6899(3) -0.1382(3) 0.0196(6) Uani 1 1 d .
H13A H 1.0030 0.7103 -0.2034 0.029 Uiso 1 1 calc R
H13B H 1.0944 0.5895 -0.1353 0.029 Uiso 1 1 calc R
H13C H 1.2447 0.7409 -0.1415 0.029 Uiso 1 1 calc R
C3 C 1.0087(5) 1.0427(3) 0.1008(2) 0.0150(5) Uani 1 1 d .
H3 H 0.9434 0.9856 0.1580 0.018 Uiso 1 1 calc R
C14 C 0.7451(5) 0.6493(3) -0.0220(2) 0.0184(6) Uani 1 1 d .
H14A H 0.6753 0.6823 0.0426 0.028 Uiso 1 1 calc R
H14B H 0.7601 0.5509 -0.0128 0.028 Uiso 1 1 calc R
H14C H 0.6499 0.6591 -0.0869 0.028 Uiso 1 1 calc R
C6 C 1.2184(5) 1.2144(3) -0.0676(2) 0.0155(6) Uani 1 1 d .
C24 C 1.4262(8) 1.2775(3) -0.5462(3) 0.0331(8) Uani 1 1 d .
H24A H 1.3947 1.3295 -0.4811 0.050 Uiso 1 1 calc R
H24B H 1.3670 1.3192 -0.6114 0.050 Uiso 1 1 calc R
H24C H 1.5899 1.2811 -0.5517 0.050 Uiso 1 1 calc R
C9 C 0.5733(6) 1.3919(3) 0.1752(3) 0.0236(6) Uani 1 1 d .
H9A H 0.6672 1.4659 0.2131 0.028 Uiso 1 1 calc R
H9B H 0.4267 1.4038 0.1493 0.028 Uiso 1 1 calc R
C25 C 1.3621(7) 1.0395(3) -0.6359(3) 0.0266(7) Uani 1 1 d .
H25A H 1.5248 1.0365 -0.6373 0.040 Uiso 1 1 calc R
H25B H 1.3146 1.0822 -0.7032 0.040 Uiso 1 1 calc R
H25C H 1.2792 0.9444 -0.6305 0.040 Uiso 1 1 calc R
C2 C 0.9932(5) 1.1769(3) 0.1051(2) 0.0157(5) Uani 1 1 d .
C11 C 1.1407(5) 0.7354(3) 0.0630(2) 0.0152(6) Uani 1 1 d .
H11 H 1.2339 0.6591 0.0569 0.018 Uiso 1 1 calc R
C1 C 1.0914(5) 1.2721(3) 0.0169(2) 0.0159(6) Uani 1 1 d .
C28 C 0.7745(5) 0.7213(3) 0.3527(2) 0.0183(6) Uani 1 1 d .
H28 H 0.7277 0.7707 0.2917 0.022 Uiso 1 1 calc R
C18 C 1.2658(5) 1.0865(3) -0.3258(2) 0.0175(6) Uani 1 1 d .
H18 H 1.1516 1.1513 -0.3255 0.021 Uiso 1 1 calc R
C5 C 1.2362(5) 1.0786(3) -0.0688(2) 0.0141(5) Uani 1 1 d .
C29 C 0.6469(5) 0.7089(3) 0.4464(2) 0.0194(6) Uani 1 1 d .
H29 H 0.5153 0.7516 0.4510 0.023 Uiso 1 1 calc R
C21 C 1.6243(5) 1.0511(3) -0.4040(2) 0.0195(6) Uani 1 1 d .
H21A H 1.7230 1.1394 -0.4218 0.023 Uiso 1 1 calc R
H21B H 1.6744 0.9737 -0.4448 0.023 Uiso 1 1 calc R
O1 O 1.0703(4) 1.3956(2) 0.01775(19) 0.0225(5) Uani 1 1 d .
C26 C 1.1140(5) 0.6712(3) 0.2489(2) 0.0165(6) Uani 1 1 d .

loop_
_atom_site_aniso_label
_atom_site_aniso_U_11
_atom_site_aniso_U_22
_atom_site_aniso_U_33
_atom_site_aniso_U_23
_atom_site_aniso_U_13
_atom_site_aniso_U_12
Br1 0.02634(16) 0.02473(14) 0.01330(13) 0.00192(9) 0.00435(10) 0.00367(10)
O3 0.0167(10) 0.0162(9) 0.0140(10) 0.0049(7) 0.0019(8) 0.0053(7)
C27 0.0184(15) 0.0154(12) 0.0132(13) 0.0003(10) -0.0014(11) 0.0004(11)
C32 0.0209(17) 0.0217(15) 0.0177(15) 0.0025(12) -0.0020(12) 0.0062(12)
O2 0.0181(11) 0.0135(9) 0.0160(10) 0.0017(7) -0.0027(8) 0.0023(8)
O5 0.0210(12) 0.0395(12) 0.0168(10) 0.0034(9) -0.0003(9) 0.0136(10)
O4 0.0232(12) 0.0167(9) 0.0140(10) 0.0016(8) 0.0053(8) 0.0037(8)
C20 0.0174(15) 0.0194(13) 0.0146(14) 0.0004(10) 0.0013(11) 0.0024(11)
C16 0.0221(16) 0.0197(14) 0.0163(13) 0.0023(11) 0.0034(12) 0.0009(12)
C19 0.0198(16) 0.0219(14) 0.0181(14) 0.0002(11) 0.0009(12) 0.0023(12)
C15 0.0278(17) 0.0121(12) 0.0179(14) 0.0039(10) 0.0033(12) 0.0016(11)
C22 0.0175(15) 0.0261(14) 0.0165(14) 0.0020(11) 0.0009(11) 0.0044(12)
C30 0.0220(16) 0.0171(13) 0.0105(13) 0.0001(10) 0.0020(11) -0.0033(11)
C23 0.0276(17) 0.0246(15) 0.0151(14) 0.0010(11) 0.0008(12) 0.0064(12)
C4 0.0161(14) 0.0151(12) 0.0123(13) 0.0016(10) -0.0009(11) 0.0020(11)
C17 0.0166(15) 0.0170(13) 0.0160(13) 0.0031(11) 0.0039(11) 0.0035(11)
C7 0.0240(16) 0.0196(13) 0.0140(13) -0.0004(11) 0.0020(12) 0.0065(11)
C31 0.0247(17) 0.0216(14) 0.0154(14) 0.0050(11) -0.0004(12) 0.0051(12)
C8 0.0211(16) 0.0197(14) 0.0197(14) -0.0013(11) 0.0044(12) 0.0018(12)
C10 0.0157(14) 0.0140(12) 0.0135(12) 0.0015(9) 0.0002(11) 0.0016(10)
C12 0.0185(15) 0.0133(12) 0.0139(13) 0.0010(10) 0.0008(11) 0.0041(10)
C13 0.0232(17) 0.0193(14) 0.0164(15) -0.0002(12) 0.0002(12) 0.0036(12)
C3 0.0155(14) 0.0183(13) 0.0116(13) 0.0034(10) -0.0003(11) 0.0038(11)
C14 0.0202(15) 0.0166(13) 0.0175(14) 0.0011(10) -0.0005(11) 0.0008(11)
C6 0.0176(15) 0.0147(12) 0.0132(13) 0.0020(10) 0.0003(11) 0.0000(11)
C24 0.060(3) 0.0222(16) 0.0179(16) 0.0028(12) -0.0007(16) 0.0078(16)
C9 0.0208(16) 0.0222(14) 0.0281(16) 0.0009(12) 0.0003(13) 0.0050(12)
C25 0.0375(19) 0.0248(14) 0.0163(14) -0.0015(11) 0.0005(13) 0.0013(13)
C2 0.0161(14) 0.0184(13) 0.0131(13) -0.0004(10) -0.0015(11) 0.0045(11)
C11 0.0165(14) 0.0156(13) 0.0142(13) 0.0024(10) 0.0033(11) 0.0044(11)
C1 0.0167(15) 0.0138(13) 0.0172(14) 0.0004(10) -0.0025(11) 0.0030(11)
C28 0.0222(16) 0.0162(13) 0.0162(14) 0.0024(10) -0.0019(12) 0.0023(12)
C18 0.0163(15) 0.0206(13) 0.0159(14) 0.0012(11) 0.0032(11) 0.0036(11)
C5 0.0140(14) 0.0167(12) 0.0118(12) 0.0011(10) -0.0013(10) 0.0032(11)
C29 0.0201(16) 0.0201(14) 0.0182(14) 0.0018(11) -0.0012(12) 0.0043(12)
C21 0.0184(16) 0.0244(14) 0.0170(14) -0.0008(12) 0.0048(12) 0.0063(12)
O1 0.0275(12) 0.0157(10) 0.0254(11) 0.0021(8) 0.0053(9) 0.0056(8)
C26 0.0190(15) 0.0159(13) 0.0147(13) 0.0006(10) -0.0014(11) 0.0035(11)

loop_
_atom_type_symbol
_atom_type_description
_atom_type_scat_dispersion_real
_atom_type_scat_dispersion_imag
_atom_type_scat_source
C C 0.0181 0.0091 'International Tables Vol C Tables 4.2.6.8 and 6.1.1.4'
H H 0.0000 0.0000 'International Tables Vol C Tables 4.2.6.8 and 6.1.1.4'
Br Br -0.6763 1.2805 'International Tables Vol C Tables 4.2.6.8 and 6.1.1.4'
O O 0.0492 0.0322 'International Tables Vol C Tables 4.2.6.8 and 6.1.1.4'

loop_
_geom_angle_atom_site_label_1
_geom_angle_atom_site_label_2
_geom_angle_atom_site_label_3
_geom_angle
C26 O3 C11 115.1(2)
C32 C27 C26 117.5(3)
C28 C27 C32 119.9(3)
C28 C27 C26 122.6(3)
C27 C32 H32 119.7
C31 C32 C27 120.6(3)
C31 C32 H32 119.7
C4 O2 C12 111.5(2)
C5 O4 C17 117.2(2)
C19 C20 C23 117.9(3)
C19 C20 C18 60.19(19)
C19 C20 C21 115.2(3)
C23 C20 C21 120.5(3)
C18 C20 C23 121.0(3)
C18 C20 C21 107.2(2)
H16A C16 H16B 108.0
C15 C16 H16A 109.4
C15 C16 H16B 109.4
C15 C16 C17 111.1(2)
C17 C16 H16A 109.4
C17 C16 H16B 109.4
C20 C19 H19A 117.8
C20 C19 H19B 117.8
C20 C19 C18 60.07(18)
H19A C19 H19B 114.9
C18 C19 H19A 117.8
C18 C19 H19B 117.8
C16 C15 H15A 109.8
C16 C15 H15B 109.8
H15A C15 H15B 108.3
C6 C15 C16 109.2(2)
C6 C15 H15A 109.8
C6 C15 H15B 109.8
H22A C22 H22B 108.8
C17 C22 H22A 110.7
C17 C22 H22B 110.7
C17 C22 C21 105.1(2)
C21 C22 H22A 110.7
C21 C22 H22B 110.7
C31 C30 Br1 119.2(2)
C29 C30 Br1 118.6(2)
C29 C30 C31 122.2(3)
C20 C23 H23 107.5
C20 C23 C24 112.0(3)
C20 C23 C25 110.8(3)
C24 C23 H23 107.5
C25 C23 H23 107.5
C25 C23 C24 111.3(3)
O2 C4 C10 105.8(2)
O2 C4 C3 106.7(2)
O2 C4 C5 108.4(2)
C3 C4 C10 111.8(2)
C3 C4 C5 111.7(2)
C5 C4 C10 112.1(2)
O4 C17 C16 109.5(2)
O4 C17 C22 106.6(2)
O4 C17 C18 110.7(2)
C16 C17 C22 112.4(2)
C18 C17 C16 112.7(2)
C18 C17 C22 104.7(2)
H7A C7 H7B 107.8
C8 C7 H7A 109.1
C8 C7 H7B 109.1
C8 C7 C2 112.6(2)
C2 C7 H7A 109.1
C2 C7 H7B 109.1
C32 C31 C30 118.4(3)
C32 C31 H31 120.8
C30 C31 H31 120.8
C7 C8 H8 117.5
C9 C8 C7 125.0(3)
C9 C8 H8 117.5
C4 C10 H10A 111.2
C4 C10 H10B 111.2
H10A C10 H10B 109.1
C11 C10 C4 103.0(2)
C11 C10 H10A 111.2
C11 C10 H10B 111.2
O2 C12 C13 109.3(2)
O2 C12 C14 107.1(2)
O2 C12 C11 104.6(2)
C14 C12 C13 111.1(2)
C14 C12 C11 114.9(2)
C11 C12 C13 109.3(2)
C12 C13 H13A 109.5
C12 C13 H13B 109.5
C12 C13 H13C 109.5
H13A C13 H13B 109.5
H13A C13 H13C 109.5
H13B C13 H13C 109.5
C4 C3 H3 117.5
C2 C3 C4 125.1(3)
C2 C3 H3 117.5
C12 C14 H14A 109.5
C12 C14 H14B 109.5
C12 C14 H14C 109.5
H14A C14 H14B 109.5
H14A C14 H14C 109.5
H14B C14 H14C 109.5
C1 C6 C15 118.1(2)
C5 C6 C15 121.1(3)
C5 C6 C1 120.7(3)
C23 C24 H24A 109.5
C23 C24 H24B 109.5
C23 C24 H24C 109.5
H24A C24 H24B 109.5
H24A C24 H24C 109.5
H24B C24 H24C 109.5
C8 C9 H9A 120.0
C8 C9 H9B 120.0
H9A C9 H9B 120.0
C23 C25 H25A 109.5
C23 C25 H25B 109.5
C23 C25 H25C 109.5
H25A C25 H25B 109.5
H25A C25 H25C 109.5
H25B C25 H25C 109.5
C3 C2 C7 123.1(3)
C3 C2 C1 120.0(3)
C1 C2 C7 116.9(2)
O3 C11 C10 109.6(2)
O3 C11 C12 109.2(2)
O3 C11 H11 111.4
C10 C11 C12 103.6(2)
C10 C11 H11 111.4
C12 C11 H11 111.4
C6 C1 C2 118.1(2)
O1 C1 C6 121.3(3)
O1 C1 C2 120.6(3)
C27 C28 H28 119.8
C27 C28 C29 120.3(3)
C29 C28 H28 119.8
C20 C18 C19 59.74(18)
C20 C18 H18 119.2
C19 C18 H18 119.2
C17 C18 C20 108.1(2)
C17 C18 C19 116.5(3)
C17 C18 H18 119.2
O4 C5 C4 110.4(2)
C6 C5 O4 125.5(3)
C6 C5 C4 124.1(3)
C30 C29 C28 118.6(3)
C30 C29 H29 120.7
C28 C29 H29 120.7
C20 C21 C22 104.7(2)
C20 C21 H21A 110.8
C20 C21 H21B 110.8
C22 C21 H21A 110.8
C22 C21 H21B 110.8
H21A C21 H21B 108.9
O3 C26 C27 111.8(3)
O5 C26 O3 124.5(3)
O5 C26 C27 123.7(3)

loop_
_geom_bond_atom_site_label_1
_geom_bond_atom_site_label_2
_geom_bond_distance
Br1 C30 1.904(3)
O3 C11 1.457(3)
O3 C26 1.346(4)
C27 C32 1.398(4)
C27 C28 1.391(4)
C27 C26 1.500(4)
C32 H32 0.9500
C32 C31 1.385(5)
O2 C4 1.445(4)
O2 C12 1.451(3)
O5 C26 1.197(4)
O4 C17 1.460(3)
O4 C5 1.352(4)
C20 C19 1.511(4)
C20 C23 1.516(4)
C20 C18 1.516(4)
C20 C21 1.524(4)
C16 H16A 0.9900
C16 H16B 0.9900
C16 C15 1.524(4)
C16 C17 1.531(4)
C19 H19A 0.9900
C19 H19B 0.9900
C19 C18 1.517(4)
C15 H15A 0.9900
C15 H15B 0.9900
C15 C6 1.514(4)
C22 H22A 0.9900
C22 H22B 0.9900
C22 C17 1.531(4)
C22 C21 1.537(4)
C30 C31 1.390(5)
C30 C29 1.389(4)
C23 H23 1.0000
C23 C24 1.530(5)
C23 C25 1.526(4)
C4 C10 1.553(4)
C4 C3 1.513(4)
C4 C5 1.521(4)
C17 C18 1.509(4)
C7 H7A 0.9900
C7 H7B 0.9900
C7 C8 1.501(5)
C7 C2 1.513(4)
C31 H31 0.9500
C8 H8 0.9500
C8 C9 1.317(4)
C10 H10A 0.9900
C10 H10B 0.9900
C10 C11 1.530(4)
C12 C13 1.537(4)
C12 C14 1.521(4)
C12 C11 1.532(4)
C13 H13A 0.9800
C13 H13B 0.9800
C13 H13C 0.9800
C3 H3 0.9500
C3 C2 1.322(4)
C14 H14A 0.9800
C14 H14B 0.9800
C14 H14C 0.9800
C6 C1 1.461(4)
C6 C5 1.341(4)
C24 H24A 0.9800
C24 H24B 0.9800
C24 H24C 0.9800
C9 H9A 0.9500
C9 H9B 0.9500
C25 H25A 0.9800
C25 H25B 0.9800
C25 H25C 0.9800
C2 C1 1.496(4)
C11 H11 1.0000
C1 O1 1.226(4)
C28 H28 0.9500
C28 C29 1.391(4)
C18 H18 1.0000
C29 H29 0.9500
C21 H21A 0.9900
C21 H21B 0.9900

loop_
_geom_torsion_atom_site_label_1
_geom_torsion_atom_site_label_2
_geom_torsion_atom_site_label_3
_geom_torsion_atom_site_label_4
_geom_torsion
Br1 C30 C31 C32 178.3(2)
Br1 C30 C29 C28 -177.6(2)
C27 C32 C31 C30 0.4(5)
C27 C28 C29 C30 -1.8(4)
C32 C27 C28 C29 1.1(4)
C32 C27 C26 O3 168.9(3)
C32 C27 C26 O5 -12.0(4)
O2 C4 C10 C11 -22.4(3)
O2 C4 C3 C2 -113.3(3)
O2 C4 C5 O4 -69.0(3)
O2 C4 C5 C6 110.8(3)
O2 C12 C11 O3 85.3(2)
O2 C12 C11 C10 -31.5(3)
O4 C17 C18 C20 -134.4(2)
O4 C17 C18 C19 -69.9(3)
C20 C19 C18 C17 -96.4(3)
C16 C15 C6 C1 158.3(3)
C16 C15 C6 C5 -17.8(4)
C16 C17 C18 C20 102.5(3)
C16 C17 C18 C19 167.1(2)
C19 C20 C23 C24 150.0(3)
C19 C20 C23 C25 -85.1(3)
C19 C20 C18 C17 110.7(3)
C19 C20 C21 C22 -46.3(3)
C15 C16 C17 O4 -58.9(3)
C15 C16 C17 C22 -177.2(3)
C15 C16 C17 C18 64.7(3)
C15 C6 C1 C2 -172.8(3)
C15 C6 C1 O1 5.3(5)
C15 C6 C5 O4 -1.7(5)
C15 C6 C5 C4 178.5(3)
C22 C17 C18 C20 -20.0(3)
C22 C17 C18 C19 44.6(3)
C23 C20 C19 C18 -111.6(3)
C23 C20 C18 C19 106.6(3)
C23 C20 C18 C17 -142.7(3)
C23 C20 C21 C22 162.2(3)
C4 O2 C12 C13 -99.0(3)
C4 O2 C12 C14 140.4(2)
C4 O2 C12 C11 18.0(3)
C4 C10 C11 O3 -83.9(3)
C4 C10 C11 C12 32.7(3)
C4 C3 C2 C7 178.9(3)
C4 C3 C2 C1 0.4(5)
C17 O4 C5 C4 169.7(2)
C17 O4 C5 C6 -10.1(4)
C17 C16 C15 C6 47.0(3)
C17 C22 C21 C20 -30.6(3)
C7 C2 C1 C6 176.6(3)
C7 C2 C1 O1 -1.5(4)
C31 C30 C29 C28 1.9(4)
C8 C7 C2 C3 -104.2(3)
C8 C7 C2 C1 74.4(3)
C10 C4 C3 C2 131.4(3)
C10 C4 C5 O4 47.4(3)
C10 C4 C5 C6 -132.8(3)
C12 O2 C4 C10 2.9(3)
C12 O2 C4 C3 -116.4(2)
C12 O2 C4 C5 123.2(2)
C13 C12 C11 O3 -157.7(2)
C13 C12 C11 C10 85.5(3)
C3 C4 C10 C11 93.4(3)
C3 C4 C5 O4 173.8(2)
C3 C4 C5 C6 -6.4(4)
C3 C2 C1 C6 -4.8(4)
C3 C2 C1 O1 177.1(3)
C14 C12 C11 O3 -31.9(3)
C14 C12 C11 C10 -148.7(2)
C2 C7 C8 C9 -132.0(3)
C11 O3 C26 C27 -179.8(2)
C11 O3 C26 O5 1.2(4)
C1 C6 C5 O4 -177.7(3)
C1 C6 C5 C4 2.6(5)
C28 C27 C32 C31 -0.4(5)
C28 C27 C26 O3 -9.6(4)
C28 C27 C26 O5 169.4(3)
C18 C20 C23 C24 79.7(4)
C18 C20 C23 C25 -155.3(3)
C18 C20 C21 C22 18.3(3)
C5 O4 C17 C16 39.7(3)
C5 O4 C17 C22 161.6(2)
C5 O4 C17 C18 -85.1(3)
C5 C4 C10 C11 -140.3(2)
C5 C4 C3 C2 4.9(4)
C5 C6 C1 C2 3.3(4)
C5 C6 C1 O1 -178.6(3)
C29 C30 C31 C32 -1.2(5)
C21 C20 C19 C18 96.1(3)
C21 C20 C23 C24 -59.3(4)
C21 C20 C23 C25 65.7(4)
C21 C20 C18 C19 -109.7(3)
C21 C20 C18 C17 1.0(3)
C21 C22 C17 O4 148.5(2)
C21 C22 C17 C16 -91.5(3)
C21 C22 C17 C18 31.2(3)
C26 O3 C11 C10 -90.7(3)
C26 O3 C11 C12 156.4(2)
C26 C27 C32 C31 -179.0(3)
C26 C27 C28 C29 179.6(3)
